data_4504207
loop_
_publ_author_name
'Won, Tae-Jin'
'Clegg, Jack K.'
'Lindoy, Leonard F.'
'McMurtrie, John C.'

_publ_section_title
;
 Cobalt(II), Copper(II), and Zinc(II) Framework Systems Derived from
 Ditopic Pyridyl-Acetylacetone and Pyridyl-Pyrazole Ligands
;
_journal_issue 5
_journal_name_full 'Crystal Growth &amp; Design'
_journal_page_first 972
_journal_paper_doi 10.1021/cg0700317
_journal_volume 7
_journal_year 2007
_chemical_formula_moiety 'C10 H12 Cl3 Co N3 S'
_chemical_formula_sum 'C10 H12 Cl3 Co N3 S'
_chemical_formula_weight 371.57
_chemical_name_systematic
; 
 ? 
;
_space_group_IT_number 19
_symmetry_cell_setting orthorhombic
_symmetry_Int_Tables_number 19
_symmetry_space_group_name_Hall 'P 2ac 2ab'
_symmetry_space_group_name_H-M 'P 21 21 21'
_atom_sites_solution_hydrogens geom
_atom_sites_solution_primary direct
_atom_sites_solution_secondary difmap
_audit_creation_method SHELXL-97
_cell_angle_alpha 90.00
_cell_angle_beta 90.00
_cell_angle_gamma 90.00
_cell_formula_units_Z 4
_cell_length_a 7.3890(8)
_cell_length_b 9.9040(10)
_cell_length_c 20.499(2)
_cell_measurement_reflns_used 11871
_cell_measurement_temperature 150(2)
_cell_measurement_theta_max 28.288
_cell_measurement_theta_min 2.2845
_cell_volume 1500.1(3)
_computing_cell_refinement 'SAINT (Bruker,1995)'
_computing_data_collection 'SMART (Bruker,1995)'
_computing_data_reduction 'SAINT and XPREP (Bruker 1995)'
_computing_molecular_graphics 'ORTEP-3 (Farrugia, 1997), WINGX-32 (Farrugia, 1999)'
_computing_publication_material 'enCIFer 1.1 (CCDC, 2005)'
_computing_structure_refinement 'SHELXL-97 (Sheldrick, 1997)'
_computing_structure_solution 'SIR97 (Altomare, et. al. 1997)'
_diffrn_ambient_temperature 150(2)
_diffrn_measured_fraction_theta_full 0.996
_diffrn_measured_fraction_theta_max 0.971
_diffrn_measurement_device_type 'Bruker SMART 1000 CCD'
_diffrn_measurement_method \w
_diffrn_radiation_monochromator graphite
_diffrn_radiation_source 'sealed tube'
_diffrn_radiation_type MoK\a
_diffrn_radiation_wavelength 0.71073
_diffrn_reflns_av_R_equivalents 0.0240
_diffrn_reflns_av_sigmaI/netI 0.0196
_diffrn_reflns_limit_h_max 9
_diffrn_reflns_limit_h_min -9
_diffrn_reflns_limit_k_max 12
_diffrn_reflns_limit_k_min -13
_diffrn_reflns_limit_l_max 26
_diffrn_reflns_limit_l_min -26
_diffrn_reflns_number 14668
_diffrn_reflns_theta_full 25.00
_diffrn_reflns_theta_max 28.29
_diffrn_reflns_theta_min 1.99
_diffrn_standards_decay_% 0.08
_diffrn_standards_number 263
_exptl_absorpt_coefficient_mu 1.802
_exptl_absorpt_correction_T_max 0.511
_exptl_absorpt_correction_T_min 0.373
_exptl_absorpt_correction_type multi-scan
_exptl_absorpt_process_details 'SADABS (Sheldrick, 2003)'
_exptl_crystal_colour Blue
_exptl_crystal_density_diffrn 1.645
_exptl_crystal_density_method 'not measured'
_exptl_crystal_description prism
_exptl_crystal_F_000 748
_exptl_crystal_size_max .711
_exptl_crystal_size_mid .503
_exptl_crystal_size_min 0.373
_refine_diff_density_max 0.542
_refine_diff_density_min -0.284
_refine_diff_density_rms 0.059
_refine_ls_abs_structure_details 'Flack H D (1983), Acta Cryst. A39, 876-881, 1496 Friedel Pairs'
_refine_ls_abs_structure_Flack 0.00(1)
_refine_ls_extinction_method none
_refine_ls_goodness_of_fit_ref 1.029
_refine_ls_hydrogen_treatment constr
_refine_ls_matrix_type full
_refine_ls_number_parameters 165
_refine_ls_number_reflns 3586
_refine_ls_number_restraints 0
_refine_ls_restrained_S_all 1.029
_refine_ls_R_factor_all 0.0231
_refine_ls_R_factor_gt 0.0224
_refine_ls_shift/su_max 0.000
_refine_ls_shift/su_mean 0.000
_refine_ls_structure_factor_coef Fsqd
_refine_ls_weighting_details 'calc w=1/[\s^2^(Fo^2^)+(0.0100P)^2^+1.5000P] where P=(Fo^2^+2Fc^2^)/3'
_refine_ls_weighting_scheme calc
_refine_ls_wR_factor_gt 0.0519
_refine_ls_wR_factor_ref 0.0521
_reflns_number_gt 3495
_reflns_number_total 3586
_reflns_threshold_expression >2sigma(I)
_cod_data_source_file cg0700317si20070110_094904.cif
_cod_data_source_block lj67sad
_cod_original_sg_symbol_Hall 'P  2ac 2ab'
_cod_original_sg_symbol_H-M P212121
_cod_database_code 4504207

loop_
_symmetry_equiv_pos_as_xyz
'x, y, z'
'-x+1/2, -y, z+1/2'
'x+1/2, -y+1/2, -z'
'-x, y+1/2, -z+1/2'

loop_
_atom_site_label
_atom_site_type_symbol
_atom_site_fract_x
_atom_site_fract_y
_atom_site_fract_z
_atom_site_U_iso_or_equiv
_atom_site_adp_type
_atom_site_occupancy
_atom_site_symmetry_multiplicity
_atom_site_calc_flag
_atom_site_refinement_flags
C1 C 0.0629(3) -0.0095(3) 0.08565(14) 0.0344(6) Uani 1 1 d .
H1A H 0.1027 -0.0858 0.0588 0.052 Uiso 1 1 calc R
H1B H -0.0209 0.0468 0.0606 0.052 Uiso 1 1 calc R
H1C H 0.0017 -0.0436 0.1247 0.052 Uiso 1 1 calc R
C2 C 0.2232(3) 0.0725(2) 0.10527(11) 0.0244(4) Uani 1 1 d .
C3 C 0.2718(3) 0.2038(2) 0.08639(10) 0.0220(4) Uani 1 1 d .
C4 C 0.4323(3) 0.2346(2) 0.11889(10) 0.0228(4) Uani 1 1 d .
C5 C 0.5397(3) 0.3609(2) 0.11940(12) 0.0287(5) Uani 1 1 d .
H5A H 0.5083 0.4142 0.1580 0.043 Uiso 1 1 calc R
H5B H 0.5131 0.4133 0.0800 0.043 Uiso 1 1 calc R
H5C H 0.6690 0.3388 0.1205 0.043 Uiso 1 1 calc R
C6 C 0.0552(3) 0.4281(2) 0.07321(11) 0.0211(4) Uani 1 1 d .
C7 C -0.0292(3) 0.5327(2) 0.03789(11) 0.0253(5) Uani 1 1 d .
H7 H -0.0225 0.5351 -0.0084 0.030 Uiso 1 1 calc R
C8 C -0.1208(3) 0.6305(2) 0.07131(12) 0.0295(5) Uani 1 1 d .
H8 H -0.1795 0.7013 0.0483 0.035 Uiso 1 1 calc R
C9 C -0.0477(3) 0.5288(2) 0.17161(12) 0.0281(5) Uani 1 1 d .
H9 H -0.0551 0.5300 0.2179 0.034 Uiso 1 1 calc R
C10 C 0.0448(3) 0.4273(2) 0.14091(11) 0.0240(4) Uani 1 1 d .
H10 H 0.1009 0.3575 0.1655 0.029 Uiso 1 1 calc R
N1 N 0.3481(3) 0.02413(19) 0.14624(10) 0.0248(4) Uani 1 1 d .
N2 N 0.4727(2) 0.12443(19) 0.15357(9) 0.0236(4) Uani 1 1 d .
H2A H 0.5693 0.1174 0.1785 0.028 Uiso 1 1 calc R
N3 N -0.1279(3) 0.6267(2) 0.13684(11) 0.0306(4) Uani 1 1 d .
H3A H -0.1873 0.6905 0.1576 0.037 Uiso 1 1 calc R
S1 S 0.16802(8) 0.30486(6) 0.02741(3) 0.02519(12) Uani 1 1 d .
Cl1 Cl 0.68480(7) -0.14290(6) 0.21599(3) 0.02912(12) Uani 1 1 d .
Cl2 Cl 0.20804(8) -0.25560(6) 0.24684(3) 0.03217(12) Uani 1 1 d .
Cl3 Cl 0.40915(9) -0.29207(6) 0.08002(3) 0.03238(12) Uani 1 1 d .
Co1 Co 0.40230(4) -0.17049(3) 0.172708(15) 0.02320(7) Uani 1 1 d .

loop_
_atom_site_aniso_label
_atom_site_aniso_U_11
_atom_site_aniso_U_22
_atom_site_aniso_U_33
_atom_site_aniso_U_23
_atom_site_aniso_U_13
_atom_site_aniso_U_12
C1 0.0274(12) 0.0297(12) 0.0460(15) 0.0043(11) -0.0081(11) -0.0044(10)
C2 0.0232(10) 0.0228(11) 0.0273(11) -0.0013(9) 0.0003(9) 0.0034(9)
C3 0.0224(10) 0.0210(10) 0.0225(10) -0.0003(8) -0.0004(8) 0.0044(8)
C4 0.0240(10) 0.0206(10) 0.0238(10) -0.0002(8) 0.0022(8) 0.0030(8)
C5 0.0328(12) 0.0246(12) 0.0288(11) 0.0009(9) -0.0046(9) -0.0048(9)
C6 0.0171(10) 0.0194(10) 0.0268(11) -0.0001(8) -0.0025(8) -0.0010(8)
C7 0.0260(11) 0.0234(11) 0.0265(11) 0.0020(9) -0.0037(9) 0.0005(9)
C8 0.0254(11) 0.0237(11) 0.0394(13) 0.0034(10) -0.0028(10) 0.0034(9)
C9 0.0292(11) 0.0271(11) 0.0280(11) -0.0052(10) 0.0008(10) -0.0049(9)
C10 0.0228(10) 0.0230(11) 0.0262(11) 0.0005(9) -0.0031(8) -0.0010(8)
N1 0.0237(9) 0.0195(9) 0.0311(10) 0.0006(7) -0.0024(8) 0.0016(7)
N2 0.0209(8) 0.0219(9) 0.0281(9) 0.0007(7) -0.0041(7) 0.0007(7)
N3 0.0283(10) 0.0216(9) 0.0420(11) -0.0061(8) 0.0028(9) 0.0012(8)
S1 0.0297(3) 0.0245(3) 0.0213(2) 0.0000(2) -0.0025(2) 0.0067(2)
Cl1 0.0252(3) 0.0319(3) 0.0303(3) -0.0053(2) -0.0036(2) 0.0046(2)
Cl2 0.0293(3) 0.0356(3) 0.0315(3) 0.0014(2) -0.0002(2) -0.0037(2)
Cl3 0.0428(3) 0.0259(3) 0.0283(3) -0.0026(2) -0.0013(3) 0.0023(3)
Co1 0.02476(14) 0.01938(13) 0.02547(14) 0.00126(11) -0.00085(12) 0.00213(12)

loop_
_atom_type_symbol
_atom_type_description
_atom_type_scat_dispersion_real
_atom_type_scat_dispersion_imag
_atom_type_scat_source
C C 0.0033 0.0016 'International Tables Vol C Tables 4.2.6.8 and 6.1.1.4'
H H 0.0000 0.0000 'International Tables Vol C Tables 4.2.6.8 and 6.1.1.4'
N N 0.0061 0.0033 'International Tables Vol C Tables 4.2.6.8 and 6.1.1.4'
O O 0.0106 0.0060 'International Tables Vol C Tables 4.2.6.8 and 6.1.1.4'
S S 0.1246 0.1234 'International Tables Vol C Tables 4.2.6.8 and 6.1.1.4'
Cl Cl 0.1484 0.1585 'International Tables Vol C Tables 4.2.6.8 and 6.1.1.4'
Co Co 0.3494 0.9721 'International Tables Vol C Tables 4.2.6.8 and 6.1.1.4'

loop_
_geom_angle_atom_site_label_1
_geom_angle_atom_site_label_2
_geom_angle_atom_site_label_3
_geom_angle
C2 C1 H1A 109.5
C2 C1 H1B 109.5
H1A C1 H1B 109.5
C2 C1 H1C 109.5
H1A C1 H1C 109.5
H1B C1 H1C 109.5
N1 C2 C3 109.2(2)
N1 C2 C1 121.5(2)
C3 C2 C1 129.3(2)
C4 C3 C2 106.81(19)
C4 C3 S1 125.34(17)
C2 C3 S1 127.55(17)
N2 C4 C3 105.36(19)
N2 C4 C5 124.5(2)
C3 C4 C5 130.1(2)
C4 C5 H5A 109.5
C4 C5 H5B 109.5
H5A C5 H5B 109.5
C4 C5 H5C 109.5
H5A C5 H5C 109.5
H5B C5 H5C 109.5
C10 C6 C7 119.5(2)
C10 C6 S1 123.91(17)
C7 C6 S1 116.59(17)
C8 C7 C6 118.9(2)
C8 C7 H7 120.6
C6 C7 H7 120.6
N3 C8 C7 120.0(2)
N3 C8 H8 120.0
C7 C8 H8 120.0
N3 C9 C10 120.5(2)
N3 C9 H9 119.8
C10 C9 H9 119.8
C9 C10 C6 118.8(2)
C9 C10 H10 120.6
C6 C10 H10 120.6
C2 N1 N2 105.94(18)
C2 N1 Co1 129.83(16)
N2 N1 Co1 121.76(14)
C4 N2 N1 112.70(18)
C4 N2 H2A 123.6
N1 N2 H2A 123.6
C9 N3 C8 122.3(2)
C9 N3 H3A 118.9
C8 N3 H3A 118.9
C3 S1 C6 103.73(10)
N1 Co1 Cl3 106.57(6)
N1 Co1 Cl2 114.04(6)
Cl3 Co1 Cl2 112.55(3)
N1 Co1 Cl1 99.75(6)
Cl3 Co1 Cl1 111.80(3)
Cl2 Co1 Cl1 111.39(3)

loop_
_geom_bond_atom_site_label_1
_geom_bond_atom_site_label_2
_geom_bond_distance
C1 C2 1.491(3)
C1 H1A 0.9800
C1 H1B 0.9800
C1 H1C 0.9800
C2 N1 1.337(3)
C2 C3 1.403(3)
C3 C4 1.394(3)
C3 S1 1.747(2)
C4 N2 1.336(3)
C4 C5 1.481(3)
C5 H5A 0.9800
C5 H5B 0.9800
C5 H5C 0.9800
C6 C10 1.390(3)
C6 C7 1.410(3)
C6 S1 1.751(2)
C7 C8 1.366(3)
C7 H7 0.9500
C8 N3 1.345(3)
C8 H8 0.9500
C9 N3 1.341(3)
C9 C10 1.369(3)
C9 H9 0.9500
C10 H10 0.9500
N1 N2 1.363(3)
N1 Co1 2.0421(19)
N2 H2A 0.8800
N3 H3A 0.8800
Cl1 Co1 2.2845(7)
Cl2 Co1 2.2539(7)
Cl3 Co1 2.2500(6)

loop_
_geom_hbond_atom_site_label_D
_geom_hbond_atom_site_label_H
_geom_hbond_atom_site_label_A
_geom_hbond_distance_DH
_geom_hbond_distance_HA
_geom_hbond_distance_DA
_geom_hbond_angle_DHA
_geom_hbond_site_symmetry_A
N3 H3A Cl1 0.88 2.25 3.124(2) 174.7 1_465
N2 H2A Cl2 0.88 2.58 3.3382(19) 145.5 4_655
N2 H2A Cl1 0.88 2.82 3.332(2) 118.4 .

loop_
_geom_torsion_atom_site_label_1
_geom_torsion_atom_site_label_2
_geom_torsion_atom_site_label_3
_geom_torsion_atom_site_label_4
_geom_torsion
N1 C2 C3 C4 -1.0(2)
C1 C2 C3 C4 179.4(2)
N1 C2 C3 S1 172.88(17)
C1 C2 C3 S1 -6.7(4)
C2 C3 C4 N2 0.9(2)
S1 C3 C4 N2 -173.14(16)
C2 C3 C4 C5 -177.1(2)
S1 C3 C4 C5 8.8(3)
C10 C6 C7 C8 -0.5(3)
S1 C6 C7 C8 179.26(18)
C6 C7 C8 N3 0.6(3)
N3 C9 C10 C6 0.5(3)
C7 C6 C10 C9 0.0(3)
S1 C6 C10 C9 -179.80(17)
C3 C2 N1 N2 0.7(2)
C1 C2 N1 N2 -179.7(2)
C3 C2 N1 Co1 -161.35(16)
C1 C2 N1 Co1 18.3(3)
C3 C4 N2 N1 -0.5(2)
C5 C4 N2 N1 177.6(2)
C2 N1 N2 C4 -0.1(3)
Co1 N1 N2 C4 163.73(15)
C10 C9 N3 C8 -0.4(3)
C7 C8 N3 C9 -0.1(4)
C4 C3 S1 C6 -79.7(2)
C2 C3 S1 C6 107.5(2)
C10 C6 S1 C3 -5.7(2)
C7 C6 S1 C3 174.53(17)
C2 N1 Co1 Cl3 46.6(2)
N2 N1 Co1 Cl3 -112.97(16)
C2 N1 Co1 Cl2 -78.2(2)
N2 N1 Co1 Cl2 122.22(16)
C2 N1 Co1 Cl1 162.96(19)
N2 N1 Co1 Cl1 3.41(17)
